data_4303303
loop_
_publ_author_name
'Harry Adams'
'Matthew N. Bancroft'
'Michael J. Morris'
'Andrea E. Riddiough'

_publ_contact_author_address
;
  Department of Chemistry
  University of Sheffield
  Sheffield
  S3 7HF
  UK
;
_publ_contact_author_email m.morris@sheffield.ac.uk
_publ_contact_author_fax '0114 222 9346'
_publ_contact_author_name 'Michael J. Morris*'
_publ_contact_author_phone '0114 222 9363'
_publ_section_title
;
Sequential Construction of One, Two, or Three Dithiolene Ligands from
Alkynes and Sulfur in Dinuclear Cyclopentadienyl Molybdenum Complexes
;
_journal_name_full 'Inorganic Chemistry'
_journal_page_first 9557
_journal_page_last 9566
_journal_paper_doi 10.1021/ic901243m
_journal_volume 48
_journal_year 2009
_chemical_formula_sum 'C30 H32 Mo2 O8 S6'
_chemical_formula_weight 904.80
_chemical_name_systematic
;  
 ?  
;
_space_group_IT_number 2
_symmetry_cell_setting triclinic
_symmetry_space_group_name_Hall '-P 1'
_symmetry_space_group_name_H-M 'P -1'
_atom_sites_solution_hydrogens geom
_atom_sites_solution_primary direct
_atom_sites_solution_secondary difmap
_audit_creation_method SHELXL-97
_cell_angle_alpha 75.422(4)
_cell_angle_beta 76.800(7)
_cell_angle_gamma 79.007(4)
_cell_formula_units_Z 1
_cell_length_a 7.3455(13)
_cell_length_b 9.2760(17)
_cell_length_c 12.838(2)
_cell_measurement_reflns_used 63
_cell_measurement_temperature 150(2)
_cell_volume 815.9(2)
_computing_cell_refinement 'Bruker SMART'
_computing_data_collection 'Bruker SMART'
_computing_data_reduction 'Bruker SHELXTL'
_computing_molecular_graphics 'Bruker SHELXTL'
_computing_publication_material 'Bruker SHELXTL'
_computing_structure_refinement 'SHELXL-97 (Sheldrick, 1997)'
_computing_structure_solution 'SHELXS-97 (Sheldrick, 1990)'
_diffrn_ambient_temperature 150(2)
_diffrn_measured_fraction_theta_full 0.901
_diffrn_measured_fraction_theta_max 0.901
_diffrn_measurement_device_type 'CCD area detector'
_diffrn_measurement_method 'phi and omega scans'
_diffrn_radiation_monochromator graphite
_diffrn_radiation_source 'fine-focus sealed tube'
_diffrn_radiation_type MoK\a
_diffrn_radiation_wavelength 0.71073
_diffrn_reflns_av_R_equivalents 0.0841
_diffrn_reflns_av_sigmaI/netI 0.0713
_diffrn_reflns_limit_h_max 9
_diffrn_reflns_limit_h_min -8
_diffrn_reflns_limit_k_max 12
_diffrn_reflns_limit_k_min -10
_diffrn_reflns_limit_l_max 17
_diffrn_reflns_limit_l_min -13
_diffrn_reflns_number 5001
_diffrn_reflns_theta_full 28.33
_diffrn_reflns_theta_max 28.33
_diffrn_reflns_theta_min 2.29
_exptl_absorpt_coefficient_mu 1.203
_exptl_absorpt_correction_T_max 0.9535
_exptl_absorpt_correction_T_min 0.7530
_exptl_absorpt_correction_type multi-scan
_exptl_absorpt_process_details sadabs
_exptl_crystal_colour black
_exptl_crystal_density_diffrn 1.841
_exptl_crystal_density_method 'not measured'
_exptl_crystal_description block
_exptl_crystal_F_000 456
_exptl_crystal_size_max 0.25
_exptl_crystal_size_mid 0.12
_exptl_crystal_size_min 0.04
_refine_diff_density_max 1.962
_refine_diff_density_min -1.373
_refine_diff_density_rms 0.291
_refine_ls_extinction_method none
_refine_ls_goodness_of_fit_ref 1.090
_refine_ls_hydrogen_treatment constr
_refine_ls_matrix_type full
_refine_ls_number_parameters 188
_refine_ls_number_reflns 3667
_refine_ls_number_restraints 3
_refine_ls_restrained_S_all 1.089
_refine_ls_R_factor_all 0.0760
_refine_ls_R_factor_gt 0.0550
_refine_ls_shift/su_max 0.001
_refine_ls_shift/su_mean 0.000
_refine_ls_structure_factor_coef Fsqd
_refine_ls_weighting_details 'calc w=1/[\s^2^(Fo^2^)+(0.1527P)^2^+0.0000P] where P=(Fo^2^+2Fc^2^)/3'
_refine_ls_weighting_scheme calc
_refine_ls_wR_factor_gt 0.1680
_refine_ls_wR_factor_ref 0.2066
_reflns_number_gt 3055
_reflns_number_total 4068
_reflns_threshold_expression >2sigma(I)
_cod_data_source_file ic901243m_si_001_3.cif
_cod_data_source_block ims14m
_cod_depositor_comments
;
The following automatic conversions were performed:
'_symmetry_cell_setting' value 'Triclinic' changed to 'triclinic'
according to '/home/saulius/struct/CIF-dictionaries/cif_core.dic'
dictionary named 'cif_core.dic' version 2.4.1 from 2010-06-29.

Automatic conversion script
Id: cif_fix_enum 1527 2010-12-29 10:47:43Z saulius 
;
_cod_original_cell_volume 816.0(3)
_cod_database_code 4303303

loop_
_symmetry_equiv_pos_as_xyz
'x, y, z'
'-x, -y, -z'

loop_
_atom_site_label
_atom_site_type_symbol
_atom_site_fract_x
_atom_site_fract_y
_atom_site_fract_z
_atom_site_U_iso_or_equiv
_atom_site_adp_type
_atom_site_occupancy
_atom_site_symmetry_multiplicity
_atom_site_calc_flag
_atom_site_refinement_flags
_atom_site_disorder_assembly
_atom_site_disorder_group
Mo1 Mo 0.07284(6) 0.51024(5) 0.37667(3) 0.0182(2) Uani 1 1 d . . .
S1 S -0.09942(19) 0.37958(16) 0.29985(11) 0.0213(3) Uani 1 1 d . . .
S2 S -0.0028(2) 0.69587(16) 0.48029(11) 0.0257(3) Uani 1 1 d . . .
S3 S -0.0942(2) 0.71938(16) 0.26298(12) 0.0242(3) Uani 1 1 d . . .
O1 O -0.2654(6) 0.2988(5) 0.1418(3) 0.0249(9) Uani 1 1 d . . .
O3 O -0.1057(6) 0.8025(5) -0.0080(3) 0.0303(10) Uani 1 1 d . . .
O2 O -0.2680(6) 0.5176(5) 0.0175(3) 0.0300(10) Uani 1 1 d . . .
O4 O -0.4027(6) 0.8322(5) 0.0891(4) 0.0317(10) Uani 1 1 d . . .
C1 C 0.3373(8) 0.3617(8) 0.3010(6) 0.0339(15) Uani 1 1 d . . .
H1A H 0.3389 0.2593 0.2885 0.041 Uiso 1 1 calc R . .
C2 C 0.3860(9) 0.3916(8) 0.3927(6) 0.0356(15) Uani 1 1 d . . .
H2A H 0.4231 0.3145 0.4570 0.043 Uiso 1 1 calc R . .
C3 C 0.3870(9) 0.5483(9) 0.3743(6) 0.0415(17) Uani 1 1 d . . .
H3A H 0.4256 0.6020 0.4225 0.050 Uiso 1 1 calc R . .
C4 C 0.3402(9) 0.6123(8) 0.2700(6) 0.0349(15) Uani 1 1 d . . .
H4A H 0.3425 0.7201 0.2312 0.042 Uiso 1 1 calc R . .
C5 C 0.3091(8) 0.4976(9) 0.2246(5) 0.0331(14) Uani 1 1 d . . .
H5A H 0.2909 0.5089 0.1479 0.040 Uiso 1 1 calc R . .
C6 C -0.1651(7) 0.6512(6) 0.1697(4) 0.0199(11) Uani 1 1 d . . .
C7 C -0.1659(7) 0.5012(6) 0.1831(4) 0.0216(11) Uani 1 1 d . . .
C8 C -0.2364(8) 0.4427(7) 0.1046(4) 0.0215(11) Uani 1 1 d . . .
C9 C -0.3409(9) 0.2372(8) 0.0682(5) 0.0316(14) Uani 1 1 d . . .
H9A H -0.3578 0.1322 0.1015 0.047 Uiso 1 1 calc R . .
H9B H -0.2523 0.2424 -0.0020 0.047 Uiso 1 1 calc R . .
H9C H -0.4629 0.2961 0.0559 0.047 Uiso 1 1 calc R . .
C10 C -0.2412(8) 0.7676(7) 0.0794(5) 0.0238(11) Uani 1 1 d . . .
C11 C -0.1628(10) 0.9118(8) -0.1012(5) 0.0339(14) Uani 1 1 d . . .
H11A H -0.0522 0.9284 -0.1598 0.051 Uiso 1 1 calc R . .
H11B H -0.2191 1.0069 -0.0793 0.051 Uiso 1 1 calc R . .
H11C H -0.2559 0.8742 -0.1276 0.051 Uiso 1 1 calc R . .
C1S C 0.374(4) 0.945(3) 0.3539(18) 0.190(10) Uiso 1 1 d D . .
H1SA H 0.4587 0.9565 0.2822 0.285 Uiso 1 1 calc R . .
H1SB H 0.2561 1.0141 0.3479 0.285 Uiso 1 1 calc R . .
H1SC H 0.3463 0.8412 0.3786 0.285 Uiso 1 1 calc R . .
C2S C 0.4531(19) 0.9752(17) 0.4228(13) 0.098(4) Uiso 1 1 d D . .
C3S C 0.6179(18) 1.0101(14) 0.4086(11) 0.085(3) Uiso 1 1 d D . .
H3SA H 0.6963 1.0101 0.3405 0.102 Uiso 1 1 d R . .
C4S C 0.676(2) 1.0429(18) 0.4848(13) 0.115(5) Uiso 1 1 d D . .
H4SA H 0.7949 1.0768 0.4771 0.138 Uiso 1 1 d R . .

loop_
_atom_site_aniso_label
_atom_site_aniso_U_11
_atom_site_aniso_U_22
_atom_site_aniso_U_33
_atom_site_aniso_U_23
_atom_site_aniso_U_13
_atom_site_aniso_U_12
Mo1 0.0183(3) 0.0253(3) 0.0105(3) -0.00289(19) -0.00281(19) -0.00310(19)
S1 0.0227(7) 0.0250(7) 0.0175(6) -0.0041(5) -0.0071(5) -0.0031(5)
S2 0.0411(9) 0.0230(7) 0.0132(6) -0.0016(5) -0.0059(6) -0.0070(6)
S3 0.0277(7) 0.0252(7) 0.0212(7) -0.0035(6) -0.0104(5) -0.0023(6)
O1 0.026(2) 0.029(2) 0.023(2) -0.0106(17) -0.0075(16) -0.0022(16)
O3 0.024(2) 0.039(3) 0.020(2) 0.0055(18) -0.0012(17) -0.0053(18)
O2 0.037(2) 0.031(2) 0.023(2) 0.0001(18) -0.0162(18) -0.0036(18)
O4 0.025(2) 0.038(2) 0.024(2) 0.0034(19) -0.0040(17) 0.0016(18)
C1 0.016(3) 0.046(4) 0.041(4) -0.025(3) -0.003(2) 0.009(2)
C2 0.018(3) 0.050(4) 0.033(3) -0.002(3) -0.010(2) 0.004(3)
C3 0.020(3) 0.066(5) 0.047(4) -0.018(4) -0.015(3) -0.008(3)
C4 0.021(3) 0.045(4) 0.033(3) 0.007(3) -0.007(2) -0.011(3)
C5 0.020(3) 0.058(4) 0.019(3) -0.014(3) 0.002(2) 0.001(3)
C6 0.016(2) 0.027(3) 0.013(2) 0.001(2) -0.0027(19) -0.004(2)
C7 0.017(2) 0.027(3) 0.018(3) 0.000(2) -0.006(2) -0.001(2)
C8 0.020(3) 0.031(3) 0.016(2) -0.011(2) -0.003(2) -0.004(2)
C9 0.026(3) 0.046(4) 0.028(3) -0.016(3) -0.007(2) -0.005(3)
C10 0.018(3) 0.030(3) 0.023(3) 0.000(2) -0.008(2) -0.005(2)
C11 0.043(4) 0.033(3) 0.020(3) 0.006(3) -0.006(3) -0.009(3)

loop_
_atom_type_symbol
_atom_type_description
_atom_type_scat_dispersion_real
_atom_type_scat_dispersion_imag
_atom_type_scat_source
Mo Mo -1.6832 0.6857 'International Tables Vol C Tables 4.2.6.8 and 6.1.1.4'
S S 0.1246 0.1234 'International Tables Vol C Tables 4.2.6.8 and 6.1.1.4'
O O 0.0106 0.0060 'International Tables Vol C Tables 4.2.6.8 and 6.1.1.4'
C C 0.0033 0.0016 'International Tables Vol C Tables 4.2.6.8 and 6.1.1.4'
H H 0.0000 0.0000 'International Tables Vol C Tables 4.2.6.8 and 6.1.1.4'

loop_
_geom_angle_atom_site_label_1
_geom_angle_atom_site_label_2
_geom_angle_atom_site_label_3
_geom_angle
_geom_angle_site_symmetry_1
_geom_angle_site_symmetry_3
_geom_angle_publ_flag
C5 Mo1 C1 35.2(2) . . ?
C5 Mo1 C4 35.4(3) . . ?
C1 Mo1 C4 58.0(3) . . ?
C5 Mo1 S2 124.19(19) . 2_566 ?
C1 Mo1 S2 89.60(19) . 2_566 ?
C4 Mo1 S2 138.05(17) . 2_566 ?
C5 Mo1 S2 127.47(19) . . ?
C1 Mo1 S2 139.25(17) . . ?
C4 Mo1 S2 92.6(2) . . ?
S2 Mo1 S2 98.00(5) 2_566 . ?
C5 Mo1 C2 58.3(2) . . ?
C1 Mo1 C2 34.8(2) . . ?
C4 Mo1 C2 57.4(2) . . ?
S2 Mo1 C2 80.71(18) 2_566 . ?
S2 Mo1 C2 107.02(19) . . ?
C5 Mo1 C3 58.6(2) . . ?
C1 Mo1 C3 58.0(3) . . ?
C4 Mo1 C3 34.8(2) . . ?
S2 Mo1 C3 107.1(2) 2_566 . ?
S2 Mo1 C3 81.6(2) . . ?
C2 Mo1 C3 34.4(3) . . ?
C5 Mo1 S1 86.94(18) . . ?
C1 Mo1 S1 84.53(17) . . ?
C4 Mo1 S1 120.18(19) . . ?
S2 Mo1 S1 77.31(5) 2_566 . ?
S2 Mo1 S1 136.22(5) . . ?
C2 Mo1 S1 114.85(19) . . ?
C3 Mo1 S1 141.78(19) . . ?
C5 Mo1 S3 87.73(17) . . ?
C1 Mo1 S3 121.44(18) . . ?
C4 Mo1 S3 83.48(16) . . ?
S2 Mo1 S3 138.46(6) 2_566 . ?
S2 Mo1 S3 76.76(5) . . ?
C2 Mo1 S3 140.60(18) . . ?
C3 Mo1 S3 112.7(2) . . ?
S1 Mo1 S3 78.97(5) . . ?
C5 Mo1 Mo1 153.13(16) . 2_566 ?
C1 Mo1 Mo1 124.94(17) . 2_566 ?
C4 Mo1 Mo1 126.89(18) . 2_566 ?
S2 Mo1 Mo1 49.08(4) 2_566 2_566 ?
S2 Mo1 Mo1 48.92(4) . 2_566 ?
C2 Mo1 Mo1 95.76(17) . 2_566 ?
C3 Mo1 Mo1 96.47(19) . 2_566 ?
S1 Mo1 Mo1 112.56(4) . 2_566 ?
S3 Mo1 Mo1 113.27(4) . 2_566 ?
C7 S1 Mo1 107.9(2) . . ?
Mo1 S2 Mo1 82.00(5) 2_566 . ?
C6 S3 Mo1 107.9(2) . . ?
C8 O1 C9 114.8(4) . . ?
C10 O3 C11 116.8(5) . . ?
C5 C1 C2 108.8(6) . . ?
C5 C1 Mo1 71.7(3) . . ?
C2 C1 Mo1 74.9(4) . . ?
C1 C2 C3 108.3(6) . . ?
C1 C2 Mo1 70.3(3) . . ?
C3 C2 Mo1 73.1(4) . . ?
C2 C3 C4 106.6(6) . . ?
C2 C3 Mo1 72.4(4) . . ?
C4 C3 Mo1 70.4(3) . . ?
C3 C4 C5 109.3(6) . . ?
C3 C4 Mo1 74.8(4) . . ?
C5 C4 Mo1 71.2(4) . . ?
C1 C5 C4 107.0(6) . . ?
C1 C5 Mo1 73.1(3) . . ?
C4 C5 Mo1 73.4(4) . . ?
C7 C6 C10 123.1(5) . . ?
C7 C6 S3 120.9(4) . . ?
C10 C6 S3 115.7(4) . . ?
C6 C7 C8 120.9(5) . . ?
C6 C7 S1 118.8(4) . . ?
C8 C7 S1 120.2(4) . . ?
O2 C8 O1 123.6(5) . . ?
O2 C8 C7 123.5(5) . . ?
O1 C8 C7 112.9(5) . . ?
O4 C10 O3 124.2(5) . . ?
O4 C10 C6 123.7(5) . . ?
O3 C10 C6 111.8(4) . . ?
C1S C2S C3S 128.7(19) . . ?
C1S C2S C4S 103.4(15) . 2_676 ?
C3S C2S C4S 127.9(14) . 2_676 ?
C4S C3S C2S 121.7(15) . . ?
C3S C4S C2S 110.3(14) . 2_676 ?

loop_
_geom_bond_atom_site_label_1
_geom_bond_atom_site_label_2
_geom_bond_distance
_geom_bond_site_symmetry_2
_geom_bond_publ_flag
Mo1 C5 2.308(6) . ?
Mo1 C1 2.325(6) . ?
Mo1 C4 2.336(6) . ?
Mo1 S2 2.3385(15) 2_566 ?
Mo1 S2 2.3440(15) . ?
Mo1 C2 2.384(6) . ?
Mo1 C3 2.393(6) . ?
Mo1 S1 2.4081(14) . ?
Mo1 S3 2.4256(14) . ?
Mo1 Mo1 3.0720(9) 2_566 ?
S1 C7 1.741(5) . ?
S2 Mo1 2.3385(15) 2_566 ?
S3 C6 1.702(6) . ?
O1 C8 1.340(7) . ?
O1 C9 1.470(7) . ?
O3 C10 1.335(7) . ?
O3 C11 1.447(7) . ?
O2 C8 1.205(7) . ?
O4 C10 1.217(7) . ?
C1 C5 1.402(10) . ?
C1 C2 1.408(9) . ?
C2 C3 1.414(11) . ?
C3 C4 1.413(10) . ?
C4 C5 1.411(10) . ?
C6 C7 1.359(8) . ?
C6 C10 1.503(7) . ?
C7 C8 1.484(7) . ?
C1S C2S 1.273(10) . ?
C2S C3S 1.274(10) . ?
C2S C4S 1.34(2) 2_676 ?
C3S C4S 1.273(10) . ?
C4S C2S 1.34(2) 2_676 ?

loop_
_geom_torsion_atom_site_label_1
_geom_torsion_atom_site_label_2
_geom_torsion_atom_site_label_3
_geom_torsion_atom_site_label_4
_geom_torsion
_geom_torsion_site_symmetry_1
_geom_torsion_site_symmetry_2
_geom_torsion_site_symmetry_3
_geom_torsion_site_symmetry_4
_geom_torsion_publ_flag
C5 Mo1 S1 C7 -68.8(3) . . . . ?
C1 Mo1 S1 C7 -104.1(3) . . . . ?
C4 Mo1 S1 C7 -56.2(3) . . . . ?
S2 Mo1 S1 C7 165.1(2) 2_566 . . . ?
S2 Mo1 S1 C7 76.7(2) . . . . ?
C2 Mo1 S1 C7 -121.6(3) . . . . ?
C3 Mo1 S1 C7 -93.3(4) . . . . ?
S3 Mo1 S1 C7 19.4(2) . . . . ?
Mo1 Mo1 S1 C7 130.2(2) 2_566 . . . ?
C5 Mo1 S2 Mo1 -145.4(2) . . . 2_566 ?
C1 Mo1 S2 Mo1 -98.8(3) . . . 2_566 ?
C4 Mo1 S2 Mo1 -139.30(16) . . . 2_566 ?
S2 Mo1 S2 Mo1 0.0 2_566 . . 2_566 ?
C2 Mo1 S2 Mo1 -82.68(18) . . . 2_566 ?
C3 Mo1 S2 Mo1 -106.2(2) . . . 2_566 ?
S1 Mo1 S2 Mo1 79.99(7) . . . 2_566 ?
S3 Mo1 S2 Mo1 138.02(6) . . . 2_566 ?
C5 Mo1 S3 C6 68.6(3) . . . . ?
C1 Mo1 S3 C6 57.8(3) . . . . ?
C4 Mo1 S3 C6 103.8(3) . . . . ?
S2 Mo1 S3 C6 -74.9(2) 2_566 . . . ?
S2 Mo1 S3 C6 -162.0(2) . . . . ?
C2 Mo1 S3 C6 97.2(3) . . . . ?
C3 Mo1 S3 C6 123.0(3) . . . . ?
S1 Mo1 S3 C6 -18.77(19) . . . . ?
Mo1 Mo1 S3 C6 -128.75(19) 2_566 . . . ?
C4 Mo1 C1 C5 -38.5(4) . . . . ?
S2 Mo1 C1 C5 169.7(4) 2_566 . . . ?
S2 Mo1 C1 C5 -88.4(4) . . . . ?
C2 Mo1 C1 C5 -116.1(6) . . . . ?
C3 Mo1 C1 C5 -79.7(4) . . . . ?
S1 Mo1 C1 C5 92.4(4) . . . . ?
S3 Mo1 C1 C5 18.9(5) . . . . ?
Mo1 Mo1 C1 C5 -153.8(3) 2_566 . . . ?
C5 Mo1 C1 C2 116.1(6) . . . . ?
C4 Mo1 C1 C2 77.6(4) . . . . ?
S2 Mo1 C1 C2 -74.2(4) 2_566 . . . ?
S2 Mo1 C1 C2 27.7(6) . . . . ?
C3 Mo1 C1 C2 36.4(4) . . . . ?
S1 Mo1 C1 C2 -151.4(4) . . . . ?
S3 Mo1 C1 C2 135.0(4) . . . . ?
Mo1 Mo1 C1 C2 -37.7(5) 2_566 . . . ?
C5 C1 C2 C3 0.5(7) . . . . ?
Mo1 C1 C2 C3 -63.7(5) . . . . ?
C5 C1 C2 Mo1 64.2(4) . . . . ?
C5 Mo1 C2 C1 -37.5(4) . . . . ?
C4 Mo1 C2 C1 -79.6(5) . . . . ?
S2 Mo1 C2 C1 102.9(4) 2_566 . . . ?
S2 Mo1 C2 C1 -161.5(4) . . . . ?
C3 Mo1 C2 C1 -117.2(6) . . . . ?
S1 Mo1 C2 C1 31.6(5) . . . . ?
S3 Mo1 C2 C1 -71.8(5) . . . . ?
Mo1 Mo1 C2 C1 149.8(4) 2_566 . . . ?
C5 Mo1 C2 C3 79.7(5) . . . . ?
C1 Mo1 C2 C3 117.2(6) . . . . ?
C4 Mo1 C2 C3 37.6(4) . . . . ?
S2 Mo1 C2 C3 -139.9(4) 2_566 . . . ?
S2 Mo1 C2 C3 -44.3(4) . . . . ?
S1 Mo1 C2 C3 148.8(4) . . . . ?
S3 Mo1 C2 C3 45.4(5) . . . . ?
Mo1 Mo1 C2 C3 -93.0(4) 2_566 . . . ?
C1 C2 C3 C4 -0.6(7) . . . . ?
Mo1 C2 C3 C4 -62.5(4) . . . . ?
C1 C2 C3 Mo1 61.9(4) . . . . ?
C5 Mo1 C3 C2 -78.4(5) . . . . ?
C1 Mo1 C3 C2 -36.7(4) . . . . ?
C4 Mo1 C3 C2 -115.5(6) . . . . ?
S2 Mo1 C3 C2 41.7(4) 2_566 . . . ?
S2 Mo1 C3 C2 137.5(4) . . . . ?
S1 Mo1 C3 C2 -49.4(6) . . . . ?
S3 Mo1 C3 C2 -150.7(4) . . . . ?
Mo1 Mo1 C3 C2 90.8(4) 2_566 . . . ?
C5 Mo1 C3 C4 37.1(4) . . . . ?
C1 Mo1 C3 C4 78.8(5) . . . . ?
S2 Mo1 C3 C4 157.2(4) 2_566 . . . ?
S2 Mo1 C3 C4 -106.9(5) . . . . ?
C2 Mo1 C3 C4 115.5(6) . . . . ?
S1 Mo1 C3 C4 66.1(6) . . . . ?
S3 Mo1 C3 C4 -35.1(5) . . . . ?
Mo1 Mo1 C3 C4 -153.7(4) 2_566 . . . ?
C2 C3 C4 C5 0.5(7) . . . . ?
Mo1 C3 C4 C5 -63.4(4) . . . . ?
C2 C3 C4 Mo1 63.9(5) . . . . ?
C5 Mo1 C4 C3 -117.0(6) . . . . ?
C1 Mo1 C4 C3 -78.7(5) . . . . ?
S2 Mo1 C4 C3 -33.6(6) 2_566 . . . ?
S2 Mo1 C4 C3 71.3(4) . . . . ?
C2 Mo1 C4 C3 -37.3(4) . . . . ?
S1 Mo1 C4 C3 -139.1(4) . . . . ?
S3 Mo1 C4 C3 147.7(5) . . . . ?
Mo1 Mo1 C4 C3 33.4(5) 2_566 . . . ?
C1 Mo1 C4 C5 38.4(4) . . . . ?
S2 Mo1 C4 C5 83.4(4) 2_566 . . . ?
S2 Mo1 C4 C5 -171.7(4) . . . . ?
C2 Mo1 C4 C5 79.7(4) . . . . ?
C3 Mo1 C4 C5 117.0(6) . . . . ?
S1 Mo1 C4 C5 -22.1(4) . . . . ?
S3 Mo1 C4 C5 -95.3(4) . . . . ?
Mo1 Mo1 C4 C5 150.4(3) 2_566 . . . ?
C2 C1 C5 C4 -0.2(7) . . . . ?
Mo1 C1 C5 C4 66.1(4) . . . . ?
C2 C1 C5 Mo1 -66.3(4) . . . . ?
C3 C4 C5 C1 -0.2(7) . . . . ?
Mo1 C4 C5 C1 -65.9(4) . . . . ?
C3 C4 C5 Mo1 65.6(5) . . . . ?
C4 Mo1 C5 C1 114.2(5) . . . . ?
S2 Mo1 C5 C1 -12.4(5) 2_566 . . . ?
S2 Mo1 C5 C1 124.7(4) . . . . ?
C2 Mo1 C5 C1 37.0(4) . . . . ?
C3 Mo1 C5 C1 77.7(4) . . . . ?
S1 Mo1 C5 C1 -84.9(4) . . . . ?
S3 Mo1 C5 C1 -163.9(4) . . . . ?
Mo1 Mo1 C5 C1 53.3(6) 2_566 . . . ?
C1 Mo1 C5 C4 -114.2(5) . . . . ?
S2 Mo1 C5 C4 -126.6(4) 2_566 . . . ?
S2 Mo1 C5 C4 10.5(5) . . . . ?
C2 Mo1 C5 C4 -77.1(4) . . . . ?
C3 Mo1 C5 C4 -36.5(4) . . . . ?
S1 Mo1 C5 C4 161.0(4) . . . . ?
S3 Mo1 C5 C4 81.9(4) . . . . ?
Mo1 Mo1 C5 C4 -60.9(6) 2_566 . . . ?
Mo1 S3 C6 C7 15.5(5) . . . . ?
Mo1 S3 C6 C10 -169.7(3) . . . . ?
C10 C6 C7 C8 2.6(8) . . . . ?
S3 C6 C7 C8 177.1(4) . . . . ?
C10 C6 C7 S1 -172.6(4) . . . . ?
S3 C6 C7 S1 1.9(7) . . . . ?
Mo1 S1 C7 C6 -18.4(5) . . . . ?
Mo1 S1 C7 C8 166.4(4) . . . . ?
C9 O1 C8 O2 -0.3(8) . . . . ?
C9 O1 C8 C7 178.2(5) . . . . ?
C6 C7 C8 O2 12.1(9) . . . . ?
S1 C7 C8 O2 -172.8(5) . . . . ?
C6 C7 C8 O1 -166.5(5) . . . . ?
S1 C7 C8 O1 8.6(6) . . . . ?
C11 O3 C10 O4 -7.7(9) . . . . ?
C11 O3 C10 C6 179.0(5) . . . . ?
C7 C6 C10 O4 92.7(8) . . . . ?
S3 C6 C10 O4 -82.0(7) . . . . ?
C7 C6 C10 O3 -94.0(6) . . . . ?
S3 C6 C10 O3 91.3(5) . . . . ?
C1S C2S C3S C4S 177(2) . . . . ?
C4S C2S C3S C4S -5(3) 2_676 . . . ?
C2S C3S C4S C2S 4(3) . . . 2_676 ?
